data_7243941
loop_
_publ_author_name
'Ito, Sho'
'White, Fraser J.'
'Okunishi, Eiji'
'Aoyama, Yoshitaka'
'Yamano, Akihito'
'Sato, Hiroyasu'
'Ferrara, Joseph D.'
'Jasnowski, Micha\/l'
'Meyer, Mathias'

_publ_section_title
;
 Structure determination of small molecule compounds by an electron
 diffractometer for 3D ED/MicroED
;
_journal_issue 48
_journal_name_full CrystEngComm
_journal_page_first 8622
_journal_page_last 8630
_journal_paper_doi 10.1039/D1CE01172C
_journal_volume 23
_journal_year 2021
_chemical_formula_moiety 'C18 H12 N6'
_chemical_formula_sum 'C18 H12 N6'
_chemical_formula_weight 312.34
_chemical_name_systematic 2,4,6-tripyridin-4-yl-1,3,5-triazine
_space_group_crystal_system monoclinic
_space_group_IT_number 15
_space_group_name_Hall '-C 2yc'
_space_group_name_H-M_alt 'C 1 2/c 1'
_atom_sites_solution_hydrogens geom
_atom_sites_solution_primary dual
_audit_creation_date 2021-07-13
_audit_creation_method
;
Olex2 1.3
(compiled 2020.11.12 svn.r5f609507 for OlexSys, GUI svn.r6272)
;
_audit_update_record
;
2021-08-31 deposited with the CCDC.	2021-10-26 downloaded from the CCDC.
;
_cell_angle_alpha 90
_cell_angle_beta 109.81(7)
_cell_angle_gamma 90
_cell_formula_units_Z 4
_cell_length_a 13.507(10)
_cell_length_b 11.432(7)
_cell_length_c 11.114(9)
_cell_measurement_reflns_used 318
_cell_measurement_temperature 293
_cell_measurement_theta_max 0.7984
_cell_measurement_theta_min 0.1107
_cell_volume 1615(2)
_computing_cell_refinement 'CrysAlisPro 1.171.42.13a (Rigaku OD, 2021)'
_computing_data_collection 'CrysAlisPro 1.171.42.13a (Rigaku OD, 2021)'
_computing_data_reduction 'CrysAlisPro 1.171.42.13a (Rigaku OD, 2021)'
_computing_molecular_graphics 'Olex2 1.3 (Dolomanov et al., 2009)'
_computing_publication_material 'Olex2 1.3 (Dolomanov et al., 2009)'
_computing_structure_refinement 'SHELXL 2018/3 (Sheldrick, 2015)'
_computing_structure_solution 'SHELXT 2018/2 (Sheldrick, 2018)'
_diffrn_ambient_temperature 293
_diffrn_detector 'Rigaku HyPix-ED area detector'
_diffrn_detector_area_resol_mean 10.0
_diffrn_detector_type 'HPC area detector'
_diffrn_measured_fraction_theta_full 0.819
_diffrn_measured_fraction_theta_max 0.819
_diffrn_measurement_details
;
List of Runs (angles in degrees, time in seconds):

  # Type    Start    End  Width  t~exp~   \w     \q     \k     \f   Frames
#--------------------------------------------------------------------------
  1  \w    -40.00  40.00   1.00    4.00    --    0.00   0.00   0.00   80
  2  \w    -40.00  40.00   1.00   10.00    --    0.00   0.00   0.00   80
  3  \w    -40.00  40.00   1.00    4.00    --    0.00   0.00   0.00   80
;
_diffrn_measurement_device 'Electron diffractometer'
_diffrn_measurement_device_type Rigaku_Synergy-ED
_diffrn_measurement_method 'continuous rotation'
_diffrn_orient_matrix_type 'CrysAlisPro convention (1999,Acta A55,543-557)'
_diffrn_orient_matrix_UB_11 0.0015309000
_diffrn_orient_matrix_UB_12 0.0003912000
_diffrn_orient_matrix_UB_13 0.0019981000
_diffrn_orient_matrix_UB_21 0.0010030000
_diffrn_orient_matrix_UB_22 0.0008699000
_diffrn_orient_matrix_UB_23 -0.0013191000
_diffrn_orient_matrix_UB_31 -0.0007429000
_diffrn_orient_matrix_UB_32 0.0019776000
_diffrn_orient_matrix_UB_33 0.0001732000
_diffrn_radiation_probe electron
_diffrn_radiation_type '200 keV electrons'
_diffrn_radiation_wavelength 0.0251
_diffrn_reflns_av_R_equivalents 0.1547
_diffrn_reflns_av_unetI/netI 0.0971
_diffrn_reflns_Laue_measured_fraction_full 0.819
_diffrn_reflns_Laue_measured_fraction_max 0.819
_diffrn_reflns_limit_h_max 14
_diffrn_reflns_limit_h_min -14
_diffrn_reflns_limit_k_max 12
_diffrn_reflns_limit_k_min -12
_diffrn_reflns_limit_l_max 11
_diffrn_reflns_limit_l_min -11
_diffrn_reflns_number 4853
_diffrn_reflns_point_group_measured_fraction_full 0.819
_diffrn_reflns_point_group_measured_fraction_max 0.819
_diffrn_reflns_theta_full 0.798
_diffrn_reflns_theta_max 0.798
_diffrn_reflns_theta_min 0.121
_diffrn_source 'thermionic-emission electron gun'
_diffrn_source_type LaB6
_exptl_absorpt_coefficient_mu 0.000
_exptl_absorpt_correction_type none
_exptl_crystal_colour colourless
_exptl_crystal_colour_primary colourless
_exptl_crystal_density_diffrn 1.285
_exptl_crystal_description plate
_exptl_crystal_F_000 259
_exptl_crystal_size_max 0.0005
_exptl_crystal_size_mid 0.0005
_exptl_crystal_size_min 0.0002
_refine_diff_density_max 0.182
_refine_diff_density_min -0.151
_refine_diff_density_rms 0.036
_refine_ls_extinction_method none
_refine_ls_goodness_of_fit_ref 2.477
_refine_ls_hydrogen_treatment constr
_refine_ls_matrix_type full
_refine_ls_number_parameters 99
_refine_ls_number_reflns 952
_refine_ls_number_restraints 222
_refine_ls_restrained_S_all 2.392
_refine_ls_R_factor_all 0.2375
_refine_ls_R_factor_gt 0.1900
_refine_ls_shift/su_max 0.000
_refine_ls_shift/su_mean 0.000
_refine_ls_structure_factor_coef Fsqd
_refine_ls_weighting_details 'w=1/[\s^2^(Fo^2^)+(0.1000P)^2^] where P=(Fo^2^+2Fc^2^)/3'
_refine_ls_weighting_scheme calc
_refine_ls_wR_factor_gt 0.4192
_refine_ls_wR_factor_ref 0.4328
_reflns_Friedel_coverage 0.000
_reflns_number_gt 616
_reflns_number_total 952
_reflns_threshold_expression 'I > 2\s(I)'
_cod_data_source_file d1ce01172c1.cif
_cod_data_source_block 5_11_14
_cod_depositor_comments 'Adding full bibliography for 7243939--7243951.cif.'
_cod_database_code 7243941
_shelx_shelxl_version_number 2018/3
_chemical_oxdiff_formula 'C18 N6 H12'
_shelx_space_group_comment
;
The symmetry employed for this shelxl refinement is uniquely defined
by the following loop, which should always be used as a source of
symmetry information in preference to the above space-group names.
They are only intended as comments.
;
_reflns_odcompleteness_completeness 80.78
_reflns_odcompleteness_iscentric 1
_reflns_odcompleteness_theta 0.80
_olex2_refinement_description
;
1. Fixed Uiso
 At 1.2 times of:
  All C(H) groups
2. Uiso/Uaniso restraints and constraints
C5 \\sim C4 \\sim C3 \\sim C2 \\sim C1 \\sim N11: within 1.7A with sigma of
0.005 and sigma for terminal atoms of 0.01 within 1.7A
N12 \\sim C6 \\sim N13 \\sim C7: within 1.7A with sigma of 0.01 and sigma for
terminal atoms of 0.02 within 1.7A
C8 \\sim C9 \\sim C10 \\sim N14: within 1.7A with sigma of 0.01 and sigma for
terminal atoms of 0.02 within 1.7A
Uanis(C5) \\sim Ueq, Uanis(C9) \\sim Ueq, Uanis(N11) \\sim Ueq, Uanis(C6) \\sim
Ueq, Uanis(N12) \\sim Ueq, Uanis(C7) \\sim Ueq, Uanis(C2) \\sim Ueq, Uanis(C10)
\\sim Ueq, Uanis(C3) \\sim Ueq, Uanis(N13) \\sim Ueq, Uanis(C4) \\sim Ueq,
Uanis(N14) \\sim Ueq, Uanis(C1) \\sim Ueq: with sigma of 0.025 and sigma for
terminal atoms of 0.5
Uanis(C8) \\sim Ueq: with sigma of 0.015 and sigma for terminal atoms of 0.3
3. Rigid body (RIGU) restrains
 C4, C3, C2, C1, N11, C5
 with sigma for 1-2 distances of 0.001 and sigma for 1-3 distances of 0.001
 N12, C6, N13, C7
 with sigma for 1-2 distances of 0.001 and sigma for 1-3 distances of 0.001
 C8, C9, C10, N14
 with sigma for 1-2 distances of 0.0005 and sigma for 1-3 distances of 0.0005
4.a Aromatic/amide H refined with riding coordinates:
 C4(H4), C5(H5), C1(H1), C2(H2), C9(H9), C10(H10)
4.b Fitted hexagon refined as free rotating group:
 C3(C4,C5,N11,C1,C2)
;
_olex2_submission_special_instructions 'No special instructions were received'
_oxdiff_exptl_absorpt_empirical_details
;
Empirical correction (ABSPACK) includes:
- Frame scaling
;
_oxdiff_exptl_absorpt_empirical_full_max 2.351
_oxdiff_exptl_absorpt_empirical_full_min 0.227

loop_
_space_group_symop_operation_xyz
'x, y, z'
'-x, y, -z+1/2'
'x+1/2, y+1/2, z'
'-x+1/2, y+1/2, -z+1/2'
'-x, -y, -z'
'x, -y, z-1/2'
'-x+1/2, -y+1/2, -z'
'x+1/2, -y+1/2, z-1/2'

loop_
_atom_site_label
_atom_site_type_symbol
_atom_site_fract_x
_atom_site_fract_y
_atom_site_fract_z
_atom_site_U_iso_or_equiv
_atom_site_adp_type
_atom_site_occupancy
_atom_site_site_symmetry_order
_atom_site_calc_flag
_atom_site_refinement_flags_posn
_atom_site_refinement_flags_adp
_atom_site_refinement_flags_occupancy
_atom_site_disorder_assembly
_atom_site_disorder_group
C6 C 0.4415(8) 0.8818(6) 0.3085(11) 0.035(3) Uani 1 1 d . U . . .
C7 C 0.500000 0.7095(7) 0.250000 0.033(3) Uani 1 2 d S TU P . .
C8 C 0.500000 0.5742(8) 0.250000 0.037(3) Uani 1 2 d S TU P . .
N12 N 0.500000 0.9467(7) 0.250000 0.036(3) Uani 1 2 d S TU P . .
N13 N 0.4407(7) 0.7624(5) 0.3101(11) 0.035(3) Uani 1 1 d . U . . .
C3 C 0.3752(6) 0.9497(3) 0.3762(9) 0.044(2) Uani 1 1 d G U . . .
C4 C 0.3653(7) 1.0705(4) 0.3631(8) 0.046(2) Uani 1 1 d G U . . .
H4 H 0.398823 1.110421 0.314860 0.055 Uiso 1 1 calc R U . . .
C5 C 0.3055(7) 1.1316(3) 0.4222(9) 0.048(2) Uani 1 1 d G U . . .
H5 H 0.298907 1.212405 0.413409 0.058 Uiso 1 1 calc R U . . .
N11 N 0.2554(7) 1.0719(4) 0.4943(9) 0.052(2) Uani 1 1 d G U . . .
C1 C 0.2652(7) 0.9511(4) 0.5073(9) 0.052(2) Uani 1 1 d G U . . .
H1 H 0.231757 0.911218 0.555593 0.062 Uiso 1 1 calc R U . . .
C2 C 0.3251(7) 0.8900(3) 0.4483(9) 0.048(2) Uani 1 1 d G U . . .
H2 H 0.331672 0.809231 0.457044 0.058 Uiso 1 1 calc R U . . .
N14 N 0.500000 0.3211(8) 0.250000 0.056(3) Uani 1 2 d S TU P . .
C9 C 0.4531(10) 0.5086(7) 0.3219(13) 0.047(3) Uani 1 1 d . U . . .
H9 H 0.420965 0.547310 0.372402 0.057 Uiso 1 1 calc R U . . .
C10 C 0.4531(10) 0.3842(7) 0.3204(13) 0.054(3) Uani 1 1 d . U . . .
H10 H 0.420015 0.344358 0.369102 0.064 Uiso 1 1 calc R U . . .

loop_
_atom_site_aniso_label
_atom_site_aniso_U_11
_atom_site_aniso_U_22
_atom_site_aniso_U_33
_atom_site_aniso_U_23
_atom_site_aniso_U_13
_atom_site_aniso_U_12
C6 0.058(6) 0.008(2) 0.068(7) -0.002(3) 0.057(5) 0.001(2)
C7 0.054(7) 0.005(3) 0.067(8) 0.000 0.056(6) 0.000
C8 0.059(7) 0.004(3) 0.067(7) 0.000 0.045(6) 0.000
N12 0.057(7) 0.009(3) 0.068(8) 0.000 0.055(7) 0.000
N13 0.054(5) 0.008(2) 0.070(7) -0.003(2) 0.057(5) 0.000(2)
C3 0.067(5) 0.010(2) 0.084(6) -0.006(3) 0.066(4) 0.001(2)
C4 0.068(5) 0.010(2) 0.087(6) -0.005(3) 0.063(4) 0.003(2)
C5 0.068(5) 0.016(3) 0.087(6) -0.008(3) 0.061(4) 0.006(3)
N11 0.071(5) 0.026(2) 0.087(6) -0.008(3) 0.063(4) 0.004(3)
C1 0.074(5) 0.027(3) 0.085(6) -0.006(3) 0.066(4) 0.001(3)
C2 0.072(5) 0.018(3) 0.086(6) -0.003(3) 0.067(4) -0.003(3)
N14 0.096(8) 0.017(3) 0.078(8) 0.000 0.057(7) 0.000
C9 0.075(6) 0.012(3) 0.077(7) 0.001(2) 0.054(5) -0.007(3)
C10 0.092(7) 0.011(2) 0.083(7) 0.001(3) 0.063(6) -0.007(3)

loop_
_atom_type_symbol
_atom_type_description
_atom_type_scat_dispersion_real
_atom_type_scat_dispersion_imag
_atom_type_scat_source
C C 0.0000 0.0000 'International Tables Vol C Tables 4.2.6.8 and 6.1.1.4'
H H 0.0000 0.0000 'International Tables Vol C Tables 4.2.6.8 and 6.1.1.4'
N N 0.0000 0.0000 'International Tables Vol C Tables 4.2.6.8 and 6.1.1.4'

loop_
_geom_angle_atom_site_label_1
_geom_angle_atom_site_label_2
_geom_angle_atom_site_label_3
_geom_angle
_geom_angle_site_symmetry_1
_geom_angle_site_symmetry_3
_geom_angle_publ_flag
N12 C6 C3 118.0(6) . . ?
N13 C6 N12 123.1(6) . . ?
N13 C6 C3 118.9(5) . . ?
N13 C7 C8 116.7(4) . . ?
N13 C7 C8 116.7(4) 2_655 . ?
N13 C7 N13 126.7(8) . 2_655 ?
C9 C8 C7 122.5(5) . . ?
C9 C8 C7 122.5(5) 2_655 . ?
C9 C8 C9 114.9(10) . 2_655 ?
C6 N12 C6 115.8(8) . 2_655 ?
C7 N13 C6 115.7(6) . . ?
C4 C3 C6 119.6(4) . . ?
C4 C3 C2 120.0 . . ?
C2 C3 C6 120.4(4) . . ?
C3 C4 H4 120.0 . . ?
C5 C4 C3 120.0 . . ?
C5 C4 H4 120.0 . . ?
C4 C5 H5 120.0 . . ?
C4 C5 N11 120.0 . . ?
N11 C5 H5 120.0 . . ?
C1 N11 C5 120.0 . . ?
N11 C1 H1 120.0 . . ?
C2 C1 N11 120.0 . . ?
C2 C1 H1 120.0 . . ?
C3 C2 H2 120.0 . . ?
C1 C2 C3 120.0 . . ?
C1 C2 H2 120.0 . . ?
C10 N14 C10 116.3(10) 2_655 . ?
C8 C9 H9 119.0 . . ?
C8 C9 C10 122.0(9) . . ?
C10 C9 H9 119.0 . . ?
N14 C10 C9 122.4(9) . . ?
N14 C10 H10 118.8 . . ?
C9 C10 H10 118.8 . . ?

loop_
_geom_bond_atom_site_label_1
_geom_bond_atom_site_label_2
_geom_bond_distance
_geom_bond_site_symmetry_2
_geom_bond_publ_flag
C6 N12 1.395(8) . ?
C6 N13 1.366(10) . ?
C6 C3 1.558(7) . ?
C7 C8 1.547(12) . ?
C7 N13 1.348(7) . ?
C7 N13 1.348(7) 2_655 ?
C8 C9 1.395(9) . ?
C8 C9 1.395(9) 2_655 ?
C3 C4 1.3900 . ?
C3 C2 1.3900 . ?
C4 H4 0.9300 . ?
C4 C5 1.3900 . ?
C5 H5 0.9300 . ?
C5 N11 1.3900 . ?
N11 C1 1.3900 . ?
C1 H1 0.9300 . ?
C1 C2 1.3900 . ?
C2 H2 0.9300 . ?
N14 C10 1.367(10) 2_655 ?
N14 C10 1.367(10) . ?
C9 H9 0.9300 . ?
C9 C10 1.421(11) . ?
C10 H10 0.9300 . ?

loop_
_geom_torsion_atom_site_label_1
_geom_torsion_atom_site_label_2
_geom_torsion_atom_site_label_3
_geom_torsion_atom_site_label_4
_geom_torsion
_geom_torsion_site_symmetry_1
_geom_torsion_site_symmetry_2
_geom_torsion_site_symmetry_3
_geom_torsion_site_symmetry_4
_geom_torsion_publ_flag
C6 C3 C4 C5 179.4(9) . . . . ?
C6 C3 C2 C1 -179.4(9) . . . . ?
C7 C8 C9 C10 179.6(9) . . . . ?
C8 C7 N13 C6 -179.8(8) . . . . ?
C8 C9 C10 N14 0.9(19) . . . . ?
N12 C6 N13 C7 -0.5(16) . . . . ?
N12 C6 C3 C4 8.0(13) . . . . ?
N12 C6 C3 C2 -172.6(7) . . . . ?
N13 C6 N12 C6 0.2(8) . . . 2_655 ?
N13 C6 C3 C4 -172.6(9) . . . . ?
N13 C6 C3 C2 6.8(14) . . . . ?
N13 C7 C8 C9 -8.3(9) . . . . ?
N13 C7 C8 C9 -8.3(9) 2_655 . . 2_655 ?
N13 C7 C8 C9 171.7(9) 2_655 . . . ?
N13 C7 C8 C9 171.7(9) . . . 2_655 ?
N13 C7 N13 C6 0.2(8) 2_655 . . . ?
C3 C6 N12 C6 179.6(12) . . . 2_655 ?
C3 C6 N13 C7 -179.8(9) . . . . ?
C3 C4 C5 N11 0.0 . . . . ?
C4 C3 C2 C1 0.0 . . . . ?
C4 C5 N11 C1 0.0 . . . . ?
C5 N11 C1 C2 0.0 . . . . ?
N11 C1 C2 C3 0.0 . . . . ?
C2 C3 C4 C5 0.0 . . . . ?
C9 C8 C9 C10 -0.4(9) 2_655 . . . ?
C10 N14 C10 C9 -0.4(9) 2_655 . . . ?
